data_2015995
loop_
_publ_author_name
'Alexander J. Blake'
'Neil R. Champness'
'Pamela V. Mason'
'Claire Wilson'

_publ_section_title
;
 Dimethyl 2,2'-bipyridine-6,6'-dicarboxylate and bis(dimethyl
 2,2'-bipyridine-6,6'-dicarboxylato-\k^2^<i>N</i>,<i>N</i>')copper(I)
 tetrafluoroborate
;
_journal_coeditor_code HJ3036
_journal_issue 6
_journal_name_full 'Acta Crystallographica Section C'
_journal_page_first m280
_journal_page_last m282
_journal_paper_doi 10.1107/S0108270107020914
_journal_volume 63
_journal_year 2007
_chemical_formula_iupac '[Cu (C14 H12 N2 O4)2] B F4'
_chemical_formula_moiety 'C28 H24 Cu N4 O8 + , B1 F4 -'
_chemical_formula_sum 'C28 H24 B Cu F4 N4 O8'
_chemical_formula_weight 694.86
_chemical_name_systematic
;
bis(dimethyl 2,2'-bipyridine-6,6'-dicarboxylato-\k^2^N,N')copper(I)
tetrafluoroborate
;
_space_group_IT_number 14
_symmetry_cell_setting monoclinic
_symmetry_space_group_name_Hall '-P 2yn'
_symmetry_space_group_name_H-M 'P 1 21/n 1'
_atom_sites_solution_hydrogens geom
_atom_sites_solution_primary direct
_atom_sites_solution_secondary difmap
_audit_creation_method SHELXL97
_cell_angle_alpha 90.00
_cell_angle_beta 103.254(3)
_cell_angle_gamma 90.00
_cell_formula_units_Z 4
_cell_length_a 7.777(2)
_cell_length_b 27.434(6)
_cell_length_c 13.965(3)
_cell_measurement_reflns_used 2605
_cell_measurement_temperature 150(2)
_cell_measurement_theta_max 23.2
_cell_measurement_theta_min 3.05
_cell_volume 2900.1(12)
_computing_cell_refinement 'SAINT (Bruker, 2001)'
_computing_data_collection 'SMART (Bruker, 2001)'
_computing_data_reduction 'SAINT and SHELXTL (Bruker, 2001)'
_computing_molecular_graphics SHELXTL
_computing_publication_material 'SHELXL97 and PLATON (Spek, 2003)'
_computing_structure_refinement 'SHELXL97 (Sheldrick, 1997)'
_computing_structure_solution 'SHELXS97 (Sheldrick, 1990)'
_diffrn_ambient_temperature 150(2)
_diffrn_measured_fraction_theta_full 0.942
_diffrn_measured_fraction_theta_max 0.942
_diffrn_measurement_device_type 'Bruker SMART1000 CCD area-detector'
_diffrn_measurement_method \w
_diffrn_radiation_monochromator graphite
_diffrn_radiation_source 'sealed tube'
_diffrn_radiation_type MoK\a
_diffrn_radiation_wavelength 0.71073
_diffrn_reflns_av_R_equivalents 0.048
_diffrn_reflns_av_sigmaI/netI 0.0664
_diffrn_reflns_limit_h_max 9
_diffrn_reflns_limit_h_min -9
_diffrn_reflns_limit_k_max 33
_diffrn_reflns_limit_k_min -30
_diffrn_reflns_limit_l_max 16
_diffrn_reflns_limit_l_min -17
_diffrn_reflns_number 14165
_diffrn_reflns_theta_full 26.05
_diffrn_reflns_theta_max 26.05
_diffrn_reflns_theta_min 3.07
_diffrn_standards_decay_% 0
_exptl_absorpt_coefficient_mu 0.837
_exptl_absorpt_correction_T_max 0.9437
_exptl_absorpt_correction_T_min 0.8118
_exptl_absorpt_correction_type multi-scan
_exptl_absorpt_process_details '(SADABS; Bruker 2001)'
_exptl_crystal_colour purple
_exptl_crystal_density_diffrn 1.591
_exptl_crystal_density_method 'not measured'
_exptl_crystal_description 'triangular prism'
_exptl_crystal_F_000 1416
_exptl_crystal_size_max 0.26
_exptl_crystal_size_mid 0.22
_exptl_crystal_size_min 0.07
_refine_diff_density_max 0.845
_refine_diff_density_min -0.569
_refine_ls_extinction_method none
_refine_ls_goodness_of_fit_ref 1.030
_refine_ls_hydrogen_treatment constr
_refine_ls_matrix_type full
_refine_ls_number_parameters 415
_refine_ls_number_reflns 5406
_refine_ls_number_restraints 0
_refine_ls_restrained_S_all 1.030
_refine_ls_R_factor_all 0.0925
_refine_ls_R_factor_gt 0.0543
_refine_ls_shift/su_max 0.001
_refine_ls_shift/su_mean 0.000
_refine_ls_structure_factor_coef Fsqd
_refine_ls_weighting_details 'calc w = 1/[\s^2^(Fo^2^)+(0.0527P)^2^+5.7924P] where P=(Fo^2^+2Fc^2^)/3'
_refine_ls_weighting_scheme calc
_refine_ls_wR_factor_gt 0.1201
_refine_ls_wR_factor_ref 0.1372
_reflns_number_gt 3654
_reflns_number_total 5406
_reflns_threshold_expression I>2\s(I)
_cod_data_source_file hj3036.cif
_cod_data_source_block II
_cod_original_sg_symbol_H-M 'P 21/n'
_cod_database_code 2015995

loop_
_symmetry_equiv_pos_as_xyz
'x, y, z'
'-x+1/2, y+1/2, -z+1/2'
'-x, -y, -z'
'x-1/2, -y-1/2, z-1/2'

loop_
_atom_site_type_symbol
_atom_site_label
_atom_site_fract_x
_atom_site_fract_y
_atom_site_fract_z
_atom_site_U_iso_or_equiv
_atom_site_adp_type
_atom_site_calc_flag
_atom_site_refinement_flags
_atom_site_occupancy
Cu Cu1 0.61325(7) 0.146688(18) 0.61022(4) 0.02274(16) Uani d . 1
N N1 0.6341(4) 0.08238(12) 0.5420(2) 0.0212(8) Uani d . 1
C C2 0.7036(5) 0.04740(15) 0.6083(3) 0.0230(9) Uani d . 1
C C3 0.7691(6) 0.00345(15) 0.5809(3) 0.0284(10) Uani d . 1
H H3A 0.8204 -0.0199 0.6293 0.034 Uiso calc R 1
C C4 0.7580(6) -0.00556(16) 0.4827(3) 0.0310(11) Uani d . 1
H H4A 0.8035 -0.0350 0.4626 0.037 Uiso calc R 1
C C5 0.6805(6) 0.02849(16) 0.4137(3) 0.0276(10) Uani d . 1
H H5A 0.6686 0.0225 0.3454 0.033 Uiso calc R 1
C C6 0.6204(6) 0.07167(15) 0.4461(3) 0.0229(9) Uani d . 1
N N7 0.7186(4) 0.10672(12) 0.7361(2) 0.0198(8) Uani d . 1
C C8 0.7126(6) 0.05902(15) 0.7133(3) 0.0232(9) Uani d . 1
C C9 0.7114(6) 0.02268(17) 0.7825(3) 0.0320(11) Uani d . 1
H H9A 0.7098 -0.0107 0.7643 0.038 Uiso calc R 1
C C10 0.7123(7) 0.03579(18) 0.8776(3) 0.0384(12) Uani d . 1
H H10A 0.7091 0.0116 0.9258 0.046 Uiso calc R 1
C C11 0.7179(6) 0.08461(17) 0.9024(3) 0.0345(11) Uani d . 1
H H11A 0.7178 0.0946 0.9675 0.041 Uiso calc R 1
C C12 0.7238(6) 0.11857(16) 0.8303(3) 0.0238(10) Uani d . 1
C C13 0.5394(6) 0.10976(17) 0.3722(3) 0.0236(10) Uani d . 1
O O14 0.5523(4) 0.15309(11) 0.3849(2) 0.0306(7) Uani d . 1
O O15 0.4485(4) 0.08837(11) 0.2905(2) 0.0326(8) Uani d . 1
C C16 0.3791(7) 0.12001(18) 0.2074(3) 0.0379(12) Uani d . 1
H H16A 0.3155 0.1004 0.1518 0.057 Uiso calc R 1
H H16B 0.4768 0.1372 0.1886 0.057 Uiso calc R 1
H H16C 0.2981 0.1438 0.2257 0.057 Uiso calc R 1
C C17 0.7368(6) 0.17135(16) 0.8596(3) 0.0262(10) Uani d . 1
O O18 0.6949(4) 0.18574(12) 0.9327(2) 0.0378(8) Uani d . 1
O O19 0.8037(4) 0.19936(11) 0.7991(2) 0.0289(7) Uani d . 1
C C20 0.8168(6) 0.25045(16) 0.8245(3) 0.0324(11) Uani d . 1
H H20A 0.8673 0.2683 0.7766 0.049 Uiso calc R 1
H H20B 0.8931 0.2545 0.8904 0.049 Uiso calc R 1
H H20C 0.6989 0.2633 0.8238 0.049 Uiso calc R 1
N N1' 0.4228(4) 0.19077(12) 0.6488(2) 0.0208(8) Uani d . 1
C C2' 0.4482(5) 0.23856(15) 0.6346(3) 0.0217(9) Uani d . 1
C C3' 0.3551(6) 0.27486(16) 0.6706(3) 0.0270(10) Uani d . 1
H H3'A 0.3741 0.3082 0.6581 0.032 Uiso calc R 1
C C4' 0.2347(6) 0.26162(17) 0.7246(3) 0.0324(11) Uani d . 1
H H4'A 0.1712 0.2858 0.7511 0.039 Uiso calc R 1
C C5' 0.2076(6) 0.21257(16) 0.7398(3) 0.0284(10) Uani d . 1
H H5'A 0.1242 0.2026 0.7760 0.034 Uiso calc R 1
C C6' 0.3037(6) 0.17838(15) 0.7014(3) 0.0236(10) Uani d . 1
N N7' 0.6923(5) 0.21254(12) 0.5688(2) 0.0222(8) Uani d . 1
C C8' 0.5888(5) 0.25011(16) 0.5818(3) 0.0225(9) Uani d . 1
C C9' 0.6166(6) 0.29705(15) 0.5497(3) 0.0256(10) Uani d . 1
H H9'A 0.5428 0.3232 0.5598 0.031 Uiso calc R 1
C C10' 0.7519(6) 0.30489(17) 0.5033(3) 0.0320(11) Uani d . 1
H H10B 0.7731 0.3367 0.4815 0.038 Uiso calc R 1
C C11' 0.8577(6) 0.26616(16) 0.4886(3) 0.0286(10) Uani d . 1
H H11B 0.9515 0.2708 0.4563 0.034 Uiso calc R 1
C C12' 0.8225(6) 0.22063(15) 0.5221(3) 0.0228(9) Uani d . 1
C C13' 0.2813(5) 0.12446(16) 0.7154(3) 0.0249(10) Uani d . 1
O O14' 0.3282(4) 0.09342(11) 0.6673(2) 0.0286(7) Uani d . 1
O O15' 0.2051(4) 0.11643(11) 0.7912(2) 0.0325(8) Uani d . 1
C C16' 0.1783(7) 0.06533(18) 0.8105(4) 0.0452(14) Uani d . 1
H H16D 0.1222 0.0625 0.8664 0.068 Uiso calc R 1
H H16E 0.2926 0.0485 0.8260 0.068 Uiso calc R 1
H H16F 0.1020 0.0504 0.7522 0.068 Uiso calc R 1
C C17' 0.9326(6) 0.17690(16) 0.5110(3) 0.0262(10) Uani d . 1
O O18' 0.9474(4) 0.14162(11) 0.5630(2) 0.0287(7) Uani d . 1
O O19' 1.0148(4) 0.18273(11) 0.4373(2) 0.0343(8) Uani d . 1
C C20' 1.1190(7) 0.14104(18) 0.4209(4) 0.0383(12) Uani d . 1
H H20D 1.1756 0.1481 0.3665 0.057 Uiso calc R 1
H H20E 1.0420 0.1125 0.4044 0.057 Uiso calc R 1
H H20F 1.2099 0.1343 0.4807 0.057 Uiso calc R 1
B B1 1.1467(8) -0.0783(2) 0.8171(5) 0.0447(16) Uani d . 1
F F1 1.0588(5) -0.10343(14) 0.8740(3) 0.0748(11) Uani d . 1
F F2 1.2880(5) -0.05292(13) 0.8718(2) 0.0702(11) Uani d . 1
F F3 1.0419(5) -0.04841(13) 0.7514(2) 0.0753(11) Uani d . 1
F F4 1.2087(5) -0.11437(14) 0.7590(3) 0.0775(11) Uani d . 1

loop_
_atom_site_aniso_label
_atom_site_aniso_U_11
_atom_site_aniso_U_22
_atom_site_aniso_U_33
_atom_site_aniso_U_12
_atom_site_aniso_U_13
_atom_site_aniso_U_23
Cu1 0.0302(3) 0.0158(3) 0.0232(3) 0.0024(2) 0.0082(2) 0.0003(2)
N1 0.0206(18) 0.0198(19) 0.0228(19) -0.0018(15) 0.0046(15) -0.0026(15)
C2 0.025(2) 0.020(2) 0.023(2) -0.0026(19) 0.0024(18) -0.0015(18)
C3 0.036(3) 0.016(2) 0.029(2) 0.0033(19) 0.001(2) 0.0021(18)
C4 0.036(3) 0.022(2) 0.033(3) 0.006(2) 0.002(2) -0.006(2)
C5 0.034(3) 0.026(3) 0.023(2) 0.003(2) 0.007(2) -0.0065(19)
C6 0.026(2) 0.022(2) 0.022(2) -0.0023(18) 0.0069(18) 0.0004(17)
N7 0.0220(19) 0.0176(19) 0.0189(18) -0.0011(15) 0.0026(15) -0.0025(14)
C8 0.028(2) 0.020(2) 0.020(2) 0.0005(19) 0.0030(18) -0.0020(17)
C9 0.046(3) 0.021(2) 0.027(3) -0.001(2) 0.004(2) 0.0029(19)
C10 0.057(3) 0.030(3) 0.029(3) -0.002(2) 0.012(2) 0.012(2)
C11 0.048(3) 0.034(3) 0.021(2) -0.004(2) 0.006(2) -0.002(2)
C12 0.024(2) 0.022(2) 0.024(2) 0.0005(19) 0.0026(18) 0.0000(18)
C13 0.024(2) 0.027(3) 0.021(2) -0.0014(19) 0.0085(18) -0.0031(18)
O14 0.0443(19) 0.0214(19) 0.0226(16) 0.0034(14) 0.0006(14) -0.0022(13)
O15 0.045(2) 0.0237(17) 0.0234(17) -0.0043(15) -0.0039(14) 0.0002(13)
C16 0.054(3) 0.031(3) 0.022(2) 0.000(2) -0.005(2) 0.005(2)
C17 0.027(2) 0.029(3) 0.020(2) 0.002(2) -0.0015(19) -0.0018(19)
O18 0.051(2) 0.034(2) 0.0327(19) 0.0078(16) 0.0184(16) -0.0067(15)
O19 0.0361(18) 0.0211(17) 0.0298(17) -0.0034(14) 0.0082(14) -0.0071(13)
C20 0.039(3) 0.021(2) 0.033(3) -0.002(2) 0.000(2) -0.006(2)
N1' 0.0231(19) 0.0182(19) 0.0209(18) -0.0003(15) 0.0044(15) -0.0015(14)
C2' 0.023(2) 0.021(2) 0.019(2) 0.0016(18) 0.0005(18) 0.0007(17)
C3' 0.034(3) 0.016(2) 0.030(2) 0.0044(19) 0.008(2) -0.0016(18)
C4' 0.037(3) 0.025(3) 0.035(3) 0.012(2) 0.009(2) -0.004(2)
C5' 0.031(3) 0.028(3) 0.027(2) 0.004(2) 0.010(2) -0.0042(19)
C6' 0.025(2) 0.022(2) 0.023(2) 0.0008(18) 0.0031(19) -0.0033(18)
N7' 0.027(2) 0.022(2) 0.0154(18) -0.0043(16) 0.0004(15) -0.0019(14)
C8' 0.024(2) 0.024(2) 0.016(2) 0.0012(19) -0.0011(17) -0.0045(17)
C9' 0.034(3) 0.019(2) 0.022(2) 0.0014(19) 0.001(2) -0.0024(18)
C10' 0.046(3) 0.022(3) 0.026(3) -0.005(2) 0.005(2) 0.0034(19)
C11' 0.035(3) 0.026(3) 0.026(2) -0.004(2) 0.010(2) -0.0029(19)
C12' 0.029(2) 0.022(2) 0.017(2) -0.0041(19) 0.0053(18) -0.0020(17)
C13' 0.019(2) 0.025(2) 0.029(2) 0.0003(19) 0.0033(19) 0.000(2)
O14' 0.0294(17) 0.0231(17) 0.0342(18) -0.0029(13) 0.0089(14) -0.0059(14)
O15' 0.042(2) 0.0219(17) 0.0385(19) -0.0018(15) 0.0189(16) 0.0025(14)
C16' 0.052(3) 0.027(3) 0.063(4) -0.003(2) 0.027(3) 0.008(2)
C17' 0.022(2) 0.028(3) 0.026(2) -0.0012(19) 0.0021(19) -0.001(2)
O18' 0.0273(16) 0.0293(19) 0.0304(17) 0.0025(14) 0.0086(14) 0.0053(14)
O19' 0.0415(19) 0.0322(19) 0.0372(19) 0.0027(15) 0.0257(16) 0.0031(14)
C20' 0.044(3) 0.034(3) 0.043(3) 0.008(2) 0.023(2) 0.001(2)
B1 0.041(4) 0.050(4) 0.040(4) -0.010(3) 0.003(3) 0.009(3)
F1 0.084(3) 0.078(3) 0.060(2) -0.036(2) 0.012(2) 0.0071(19)
F2 0.076(2) 0.075(3) 0.052(2) -0.037(2) -0.0005(18) 0.0027(18)
F3 0.100(3) 0.055(2) 0.056(2) 0.023(2) -0.012(2) 0.0161(18)
F4 0.072(3) 0.060(2) 0.103(3) 0.002(2) 0.026(2) -0.008(2)

loop_
_atom_type_symbol
_atom_type_description
_atom_type_scat_dispersion_real
_atom_type_scat_dispersion_imag
_atom_type_scat_source
C C 0.0033 0.0016 'International Tables Vol C Tables 4.2.6.8 and 6.1.1.4'
H H 0.0000 0.0000 'International Tables Vol C Tables 4.2.6.8 and 6.1.1.4'
B B 0.0013 0.0007 'International Tables Vol C Tables 4.2.6.8 and 6.1.1.4'
N N 0.0061 0.0033 'International Tables Vol C Tables 4.2.6.8 and 6.1.1.4'
O O 0.0106 0.0060 'International Tables Vol C Tables 4.2.6.8 and 6.1.1.4'
F F 0.0171 0.0103 'International Tables Vol C Tables 4.2.6.8 and 6.1.1.4'
Cu Cu 0.3201 1.2651 'International Tables Vol C Tables 4.2.6.8 and 6.1.1.4'

loop_
_geom_angle_atom_site_label_1
_geom_angle_atom_site_label_2
_geom_angle_atom_site_label_3
_geom_angle
N1 Cu1 N7' 125.21(13)
N1 Cu1 N7 83.09(13)
N7' Cu1 N7 128.60(13)
N1 Cu1 N1' 140.05(13)
N7' Cu1 N1' 80.61(13)
N7 Cu1 N1' 104.76(13)
C6 N1 C2 116.8(3)
C6 N1 Cu1 131.1(3)
C2 N1 Cu1 110.9(3)
N1 C2 C3 122.5(4)
N1 C2 C8 116.3(4)
C3 C2 C8 121.2(4)
C4 C3 C2 119.0(4)
C4 C3 H3A 120.5
C2 C3 H3A 120.5
C3 C4 C5 119.5(4)
C3 C4 H4A 120.2
C5 C4 H4A 120.2
C4 C5 C6 118.5(4)
C4 C5 H5A 120.8
C6 C5 H5A 120.8
N1 C6 C5 123.6(4)
N1 C6 C13 117.1(4)
C5 C6 C13 119.3(4)
C8 N7 C12 117.2(4)
C8 N7 Cu1 109.2(3)
C12 N7 Cu1 128.2(3)
N7 C8 C9 122.6(4)
N7 C8 C2 115.7(4)
C9 C8 C2 121.7(4)
C10 C9 C8 119.0(4)
C10 C9 H9A 120.5
C8 C9 H9A 120.5
C9 C10 C11 119.2(4)
C9 C10 H10A 120.4
C11 C10 H10A 120.4
C12 C11 C10 118.4(4)
C12 C11 H11A 120.8
C10 C11 H11A 120.8
N7 C12 C11 123.5(4)
N7 C12 C17 118.9(4)
C11 C12 C17 117.6(4)
O14 C13 O15 124.8(4)
O14 C13 C6 125.4(4)
O15 C13 C6 109.8(4)
C13 O15 C16 116.6(3)
O15 C16 H16A 109.5
O15 C16 H16B 109.5
H16A C16 H16B 109.5
O15 C16 H16C 109.5
H16A C16 H16C 109.5
H16B C16 H16C 109.5
O18 C17 O19 124.6(4)
O18 C17 C12 122.1(4)
O19 C17 C12 113.2(4)
C17 O19 C20 114.8(3)
O19 C20 H20A 109.5
O19 C20 H20B 109.5
H20A C20 H20B 109.5
O19 C20 H20C 109.5
H20A C20 H20C 109.5
H20B C20 H20C 109.5
C2' N1' C6' 117.9(3)
C2' N1' Cu1 113.0(3)
C6' N1' Cu1 127.8(3)
N1' C2' C3' 122.4(4)
N1' C2' C8' 115.5(4)
C3' C2' C8' 122.0(4)
C4' C3' C2' 119.0(4)
C4' C3' H3'A 120.5
C2' C3' H3'A 120.5
C3' C4' C5' 119.0(4)
C3' C4' H4'A 120.5
C5' C4' H4'A 120.5
C6' C5' C4' 119.0(4)
C6' C5' H5'A 120.5
C4' C5' H5'A 120.5
N1' C6' C5' 122.6(4)
N1' C6' C13' 115.5(4)
C5' C6' C13' 121.8(4)
C12' N7' C8' 118.7(4)
C12' N7' Cu1 126.6(3)
C8' N7' Cu1 114.4(3)
N7' C8' C9' 121.4(4)
N7' C8' C2' 115.8(4)
C9' C8' C2' 122.8(4)
C10' C9' C8' 119.2(4)
C10' C9' H9'A 120.4
C8' C9' H9'A 120.4
C9' C10' C11' 119.6(4)
C9' C10' H10B 120.2
C11' C10' H10B 120.2
C12' C11' C10' 118.1(4)
C12' C11' H11B 120.9
C10' C11' H11B 120.9
N7' C12' C11' 122.9(4)
N7' C12' C17' 115.4(4)
C11' C12' C17' 121.6(4)
O14' C13' O15' 125.0(4)
O14' C13' C6' 124.6(4)
O15' C13' C6' 110.3(4)
C13' O15' C16' 114.4(4)
O15' C16' H16D 109.5
O15' C16' H16E 109.5
H16D C16' H16E 109.5
O15' C16' H16F 109.5
H16D C16' H16F 109.5
H16E C16' H16F 109.5
O18' C17' O19' 124.3(4)
O18' C17' C12' 124.1(4)
O19' C17' C12' 111.6(4)
C17' O19' C20' 114.2(3)
O19' C20' H20D 109.5
O19' C20' H20E 109.5
H20D C20' H20E 109.5
O19' C20' H20F 109.5
H20D C20' H20F 109.5
H20E C20' H20F 109.5
F1 B1 F3 113.6(5)
F1 B1 F2 112.3(5)
F3 B1 F2 110.5(5)
F1 B1 F4 105.2(5)
F3 B1 F4 105.2(5)
F2 B1 F4 109.6(5)

loop_
_geom_bond_atom_site_label_1
_geom_bond_atom_site_label_2
_geom_bond_distance
Cu1 N1 2.029(3)
Cu1 N7' 2.035(3)
Cu1 N7 2.074(3)
Cu1 N1' 2.077(3)
N1 C6 1.351(5)
N1 C2 1.356(5)
C2 C3 1.396(6)
C2 C8 1.487(6)
C3 C4 1.377(6)
C3 H3A 0.9500
C4 C5 1.378(6)
C4 H4A 0.9500
C5 C6 1.387(6)
C5 H5A 0.9500
C6 C13 1.502(6)
N7 C8 1.345(5)
N7 C12 1.347(5)
C8 C9 1.390(6)
C9 C10 1.375(6)
C9 H9A 0.9500
C10 C11 1.382(7)
C10 H10A 0.9500
C11 C12 1.380(6)
C11 H11A 0.9500
C12 C17 1.502(6)
C13 O14 1.203(5)
C13 O15 1.333(5)
O15 C16 1.450(5)
C16 H16A 0.9800
C16 H16B 0.9800
C16 H16C 0.9800
C17 O18 1.207(5)
C17 O19 1.333(5)
O19 C20 1.444(5)
C20 H20A 0.9800
C20 H20B 0.9800
C20 H20C 0.9800
N1' C2' 1.347(5)
N1' C6' 1.351(5)
C2' C3' 1.392(6)
C2' C8' 1.486(6)
C3' C4' 1.379(6)
C3' H3'A 0.9500
C4' C5' 1.386(6)
C4' H4'A 0.9500
C5' C6' 1.382(6)
C5' H5'A 0.9500
C6' C13' 1.507(6)
N7' C12' 1.342(5)
N7' C8' 1.345(5)
C8' C9' 1.397(6)
C9' C10' 1.373(6)
C9' H9'A 0.9500
C10' C11' 1.388(6)
C10' H10B 0.9500
C11' C12' 1.383(6)
C11' H11B 0.9500
C12' C17' 1.502(6)
C13' O14' 1.193(5)
C13' O15' 1.345(5)
O15' C16' 1.452(5)
C16' H16D 0.9800
C16' H16E 0.9800
C16' H16F 0.9800
C17' O18' 1.199(5)
C17' O19' 1.340(5)
O19' C20' 1.450(5)
C20' H20D 0.9800
C20' H20E 0.9800
C20' H20F 0.9800
B1 F1 1.350(7)
B1 F3 1.355(7)
B1 F2 1.375(7)
B1 F4 1.432(8)
